data_7202395
loop_
_publ_author_name
'Hamblin, Jacqueline'
'Argent, Stephen P.'
'Blake, Alexander J.'
'Wilson, Claire'
'Champness, Neil R.'

_publ_section_title
;
 Hydrogen-bonding tectons for the construction of bimolecular framework
 materials
;
_journal_issue 12
_journal_name_full CrystEngComm
_journal_page_first 1782
_journal_paper_doi 10.1039/b811462e
_journal_volume 10
_journal_year 2008
_chemical_formula_moiety 'C22 H10 N6 O8, 4(C2 H6 O S), C3 H6 N6'
_chemical_formula_sum 'C33 H40 N12 O12 S4'
_chemical_formula_weight 925.01
_chemical_name_systematic
;
?
;
_space_group_IT_number 15
_symmetry_cell_setting monoclinic
_symmetry_space_group_name_Hall '-C 2yc'
_symmetry_space_group_name_H-M 'C 1 2/c 1'
_atom_sites_solution_hydrogens geom
_atom_sites_solution_primary direct
_audit_creation_method 'enCIFer editing of SHELXL97 CIF output'
_cell_angle_alpha 90.00
_cell_angle_beta 110.17(2)
_cell_angle_gamma 90.00
_cell_formula_units_Z 4
_cell_length_a 22.41(2)
_cell_length_b 8.270(7)
_cell_length_c 23.68(2)
_cell_measurement_reflns_used 3355
_cell_measurement_temperature 150(2)
_cell_measurement_theta_max 27.47
_cell_measurement_theta_min 2.65
_cell_volume 4119(6)
_computing_cell_refinement 'Bruker SAINT version 6.36A (Bruker, 2002)'
_computing_data_collection 'Bruker SMART version 5.624 (Bruker, 2001)'
_computing_data_reduction 'Bruker SAINT; SHELXTL (Sheldrick, 2008)'
_computing_molecular_graphics ' ?'
_computing_publication_material 'enCIFer(Allen et al.,2004);PLATON(Spek,2003)'
_computing_structure_refinement 'SHELXL97 (Sheldrick, 2008)'
_computing_structure_solution 'SHELXS97 (Sheldrick, 1990)'
_diffrn_ambient_temperature 150(2)
_diffrn_measured_fraction_theta_full 0.981
_diffrn_measured_fraction_theta_max 0.943
_diffrn_measurement_device_type 'Bruker SMART APEX CCD area detector'
_diffrn_measurement_method omega
_diffrn_radiation_monochromator graphite
_diffrn_radiation_source 'sealed tube'
_diffrn_radiation_type MoK\a
_diffrn_radiation_wavelength 0.71073
_diffrn_reflns_av_R_equivalents 0.054
_diffrn_reflns_av_sigmaI/netI 0.066
_diffrn_reflns_limit_h_max 22
_diffrn_reflns_limit_h_min -29
_diffrn_reflns_limit_k_max 10
_diffrn_reflns_limit_k_min -10
_diffrn_reflns_limit_l_max 31
_diffrn_reflns_limit_l_min -27
_diffrn_reflns_number 12158
_diffrn_reflns_theta_full 27.50
_diffrn_reflns_theta_max 28.13
_diffrn_reflns_theta_min 2.69
_diffrn_standards_decay_% 0
_diffrn_standards_number 0
_exptl_absorpt_coefficient_mu 0.307
_exptl_absorpt_correction_type none
_exptl_crystal_colour 'pale yellow'
_exptl_crystal_density_diffrn 1.492
_exptl_crystal_density_method 'not measured'
_exptl_crystal_description tablet
_exptl_crystal_F_000 1928
_exptl_crystal_size_max 0.20
_exptl_crystal_size_mid 0.16
_exptl_crystal_size_min 0.08
_refine_diff_density_max 0.56
_refine_diff_density_min -0.62
_refine_diff_density_rms 0.08
_refine_ls_extinction_method none
_refine_ls_goodness_of_fit_ref 1.04
_refine_ls_hydrogen_treatment constr
_refine_ls_matrix_type full
_refine_ls_number_parameters 285
_refine_ls_number_reflns 4730
_refine_ls_number_restraints 14
_refine_ls_restrained_S_all 1.05
_refine_ls_R_factor_all 0.0803
_refine_ls_R_factor_gt 0.0606
_refine_ls_shift/su_max 0.000
_refine_ls_shift/su_mean 0.000
_refine_ls_structure_factor_coef Fsqd
_refine_ls_weighting_details 'calc w=1/[\s^2^(Fo^2^)+(0.082P)^2^+2.239P] where P=(Fo^2^+2Fc^2^)/3'
_refine_ls_weighting_scheme calc
_refine_ls_wR_factor_gt 0.152
_refine_ls_wR_factor_ref 0.164
_reflns_number_gt 3535
_reflns_number_total 4730
_reflns_threshold_expression I>2sigma(I)
_cod_data_source_file b811462e.txt
_cod_data_source_block 4
_cod_original_cell_volume 4120(6)
_cod_original_sg_symbol_H-M 'C 2/c'
_cod_database_code 7202395

loop_
_symmetry_equiv_pos_as_xyz
'x, y, z'
'-x, y, -z+1/2'
'x+1/2, y+1/2, z'
'-x+1/2, y+1/2, -z+1/2'
'-x, -y, -z'
'x, -y, z-1/2'
'-x+1/2, -y+1/2, -z'
'x+1/2, -y+1/2, z-1/2'

loop_
_atom_site_label
_atom_site_type_symbol
_atom_site_fract_x
_atom_site_fract_y
_atom_site_fract_z
_atom_site_U_iso_or_equiv
_atom_site_adp_type
_atom_site_occupancy
_atom_site_symmetry_multiplicity
_atom_site_calc_flag
_atom_site_refinement_flags
_atom_site_disorder_assembly
_atom_site_disorder_group
C1 C 0.07013(11) 0.4484(3) -0.02121(10) 0.0201(5) Uani 1 1 d . . .
C2 C 0.04758(12) 0.4896(4) -0.08110(11) 0.0277(6) Uani 1 1 d . . .
H2 H 0.0740 0.4755 -0.1047 0.033 Uiso 1 1 calc R . .
C7 C 0.01397(12) 0.4476(3) 0.10789(11) 0.0259(6) Uani 1 1 d . . .
H7 H 0.0286 0.4182 0.1492 0.031 Uiso 1 1 calc R . .
C8 C 0.05298(12) 0.4287(3) 0.07499(10) 0.0204(5) Uani 1 1 d . . .
C9 C 0.03095(11) 0.4684(3) 0.01350(10) 0.0177(5) Uani 1 1 d . . .
C11 C 0.13539(12) 0.3855(3) 0.00614(10) 0.0242(6) Uani 1 1 d . . .
O12 O 0.17098(10) 0.3606(3) -0.02110(8) 0.0411(6) Uani 1 1 d . . .
N13 N 0.15547(10) 0.3525(3) 0.06751(8) 0.0192(4) Uani 1 1 d . . .
C14 C 0.11836(12) 0.3663(3) 0.10424(10) 0.0220(5) Uani 1 1 d . . .
O15 O 0.14022(9) 0.3260(3) 0.15649(8) 0.0328(5) Uani 1 1 d . . .
N21 N 0.22287(10) 0.1292(3) 0.09445(9) 0.0239(5) Uani 1 1 d . . .
H21 H 0.1882 0.0724 0.0769 0.029 Uiso 1 1 calc R . .
C22 C 0.27943(12) 0.0506(3) 0.12018(11) 0.0225(5) Uani 1 1 d . . .
O22 O 0.28431(9) -0.0958(2) 0.11792(9) 0.0337(5) Uani 1 1 d . . .
N23 N 0.32991(10) 0.1473(2) 0.14993(8) 0.0194(4) Uani 1 1 d . . .
H23 H 0.3656 0.0987 0.1711 0.023 Uiso 1 1 calc R . .
C24 C 0.33013(12) 0.3125(3) 0.14985(10) 0.0206(5) Uani 1 1 d . . .
O24 O 0.38063(9) 0.3854(2) 0.17535(8) 0.0291(5) Uani 1 1 d . . .
C25 C 0.26902(12) 0.3876(3) 0.12035(10) 0.0221(5) Uani 1 1 d . . .
H25 H 0.2647 0.5020 0.1188 0.026 Uiso 1 1 calc R . .
C26 C 0.21901(12) 0.2925(3) 0.09544(10) 0.0211(5) Uani 1 1 d . . .
N31 N 0.44531(9) 0.9798(2) 0.21810(8) 0.0190(4) Uani 1 1 d . . .
C32 C 0.5000 1.0549(4) 0.2500 0.0172(7) Uani 1 2 d S . .
N33 N 0.5000 1.2164(4) 0.2500 0.0245(7) Uani 1 2 d S . .
H33A H 0.4652 1.2696 0.2297 0.029 Uiso 0.50 1 calc PR . .
H33B H 0.5348 1.2696 0.2703 0.029 Uiso 0.50 1 calc PR . .
C34 C 0.44859(12) 0.8170(3) 0.21968(10) 0.0205(5) Uani 1 1 d . . .
N35 N 0.5000 0.7295(4) 0.2500 0.0227(6) Uani 1 2 d S . .
N36 N 0.39642(10) 0.7363(3) 0.18724(10) 0.0277(5) Uani 1 1 d . . .
H36A H 0.3968 0.6299 0.1864 0.033 Uiso 1 1 calc R . .
H36B H 0.3617 0.7894 0.1667 0.033 Uiso 1 1 calc R . .
S1A S 0.41368(4) 0.61951(9) 0.00722(3) 0.0329(2) Uani 1 1 d . . .
O2A O 0.39855(10) 0.4875(3) -0.03945(9) 0.0370(5) Uani 1 1 d . . .
C3A C 0.34128(16) 0.6581(4) 0.01990(14) 0.0441(8) Uani 1 1 d . . .
H3A1 H 0.3115 0.7131 -0.0152 0.066 Uiso 1 1 calc R . .
H3A2 H 0.3497 0.7269 0.0555 0.066 Uiso 1 1 calc R . .
H3A3 H 0.3227 0.5556 0.0264 0.066 Uiso 1 1 calc R . .
C4A C 0.45652(17) 0.5223(4) 0.07626(13) 0.0457(8) Uani 1 1 d . . .
H4A1 H 0.4989 0.4925 0.0764 0.069 Uiso 1 1 calc R . .
H4A2 H 0.4337 0.4248 0.0806 0.069 Uiso 1 1 calc R . .
H4A3 H 0.4606 0.5961 0.1098 0.069 Uiso 1 1 calc R . .
S1B S 0.17820(4) 0.79815(10) 0.16046(3) 0.0333(2) Uani 0.90 1 d PD A 1
O2B O 0.16332(11) 0.6830(3) 0.10957(9) 0.0390(5) Uani 0.90 1 d PD A 1
C3B C 0.23201(16) 0.6964(4) 0.22444(13) 0.0488(9) Uani 0.90 1 d PD A 1
H3B1 H 0.2738 0.6883 0.2201 0.073 Uiso 0.90 1 calc PR A 1
H3B2 H 0.2159 0.5877 0.2273 0.073 Uiso 0.90 1 calc PR A 1
H3B3 H 0.2358 0.7575 0.2610 0.073 Uiso 0.90 1 calc PR A 1
C4B C 0.10987(18) 0.7905(6) 0.18364(17) 0.0595(12) Uani 0.90 1 d PD A 1
H4B1 H 0.0737 0.8425 0.1531 0.089 Uiso 0.90 1 calc PR A 1
H4B2 H 0.1193 0.8472 0.2221 0.089 Uiso 0.90 1 calc PR A 1
H4B3 H 0.0993 0.6774 0.1884 0.089 Uiso 0.90 1 calc PR A 1
S1B' S 0.1495(4) 0.7229(14) 0.1786(3) 0.069(3) Uiso 0.10 1 d PD B 2
O2B' O 0.1390(13) 0.901(2) 0.1794(9) 0.102(12) Uiso 0.10 1 d PD B 2
C3B' C 0.23201(16) 0.6964(4) 0.22444(13) 0.0488(9) Uani 0.10 1 d PD B 2
H3B4 H 0.2371 0.7124 0.2669 0.073 Uiso 0.10 1 calc PR B 2
H3B5 H 0.2580 0.7756 0.2125 0.073 Uiso 0.10 1 calc PR B 2
H3B6 H 0.2457 0.5869 0.2188 0.073 Uiso 0.10 1 calc PR B 2
C4B' C 0.16332(11) 0.6830(3) 0.10957(9) 0.0390(5) Uani 0.10 1 d PD B 2
H4B4 H 0.1230 0.6899 0.0758 0.058 Uiso 0.10 1 calc PR B 2
H4B5 H 0.1813 0.5744 0.1111 0.058 Uiso 0.10 1 calc PR B 2
H4B6 H 0.1932 0.7630 0.1042 0.058 Uiso 0.10 1 calc PR B 2

loop_
_atom_site_aniso_label
_atom_site_aniso_U_11
_atom_site_aniso_U_22
_atom_site_aniso_U_33
_atom_site_aniso_U_23
_atom_site_aniso_U_13
_atom_site_aniso_U_12
C1 0.0143(12) 0.0272(13) 0.0183(11) 0.0009(9) 0.0051(9) 0.0030(10)
C2 0.0203(13) 0.0466(17) 0.0191(11) 0.0040(11) 0.0106(10) 0.0067(12)
C7 0.0178(13) 0.0401(16) 0.0191(11) 0.0057(10) 0.0053(9) 0.0061(11)
C8 0.0165(12) 0.0253(13) 0.0203(11) 0.0008(9) 0.0075(9) 0.0019(10)
C9 0.0148(12) 0.0211(12) 0.0172(10) -0.0006(9) 0.0054(9) -0.0002(10)
C11 0.0180(13) 0.0345(15) 0.0202(11) 0.0015(10) 0.0066(10) 0.0039(11)
O12 0.0232(11) 0.0787(17) 0.0250(9) 0.0068(10) 0.0131(8) 0.0185(11)
N13 0.0131(10) 0.0264(11) 0.0178(9) 0.0014(8) 0.0050(8) 0.0035(8)
C14 0.0148(12) 0.0292(14) 0.0214(11) 0.0014(10) 0.0054(9) 0.0019(10)
O15 0.0222(10) 0.0541(13) 0.0221(9) 0.0114(8) 0.0075(8) 0.0106(9)
N21 0.0153(11) 0.0245(11) 0.0287(11) 0.0003(9) 0.0034(8) 0.0000(9)
C22 0.0171(13) 0.0221(13) 0.0268(12) 0.0012(10) 0.0056(10) 0.0003(10)
O22 0.0227(10) 0.0242(10) 0.0446(11) -0.0033(8) -0.0009(8) 0.0004(8)
N23 0.0133(10) 0.0221(11) 0.0212(9) 0.0013(8) 0.0041(8) 0.0020(8)
C24 0.0174(12) 0.0228(12) 0.0203(11) -0.0001(9) 0.0050(9) 0.0001(10)
O24 0.0205(10) 0.0216(9) 0.0383(10) 0.0004(7) 0.0013(8) -0.0024(8)
C25 0.0178(13) 0.0239(13) 0.0237(11) 0.0007(9) 0.0062(10) 0.0046(10)
C26 0.0161(12) 0.0287(13) 0.0189(11) 0.0030(9) 0.0064(9) 0.0062(10)
N31 0.0144(10) 0.0206(10) 0.0216(9) -0.0011(8) 0.0057(8) -0.0016(8)
C32 0.0127(16) 0.0237(17) 0.0158(14) 0.000 0.0057(12) 0.000
N33 0.0137(15) 0.0205(15) 0.0330(16) 0.000 0.0002(12) 0.000
C34 0.0179(13) 0.0225(12) 0.0220(11) -0.0001(9) 0.0081(10) -0.0004(10)
N35 0.0174(15) 0.0214(15) 0.0263(14) 0.000 0.0036(12) 0.000
N36 0.0193(12) 0.0197(11) 0.0354(12) -0.0014(9) -0.0018(9) -0.0005(9)
S1A 0.0330(4) 0.0350(4) 0.0320(4) -0.0061(3) 0.0129(3) -0.0082(3)
O2A 0.0296(11) 0.0405(12) 0.0418(11) -0.0137(9) 0.0134(9) -0.0069(9)
C3A 0.044(2) 0.052(2) 0.0402(17) -0.0069(15) 0.0204(15) 0.0036(16)
C4A 0.045(2) 0.054(2) 0.0373(16) 0.0008(14) 0.0132(14) 0.0018(17)
S1B 0.0404(5) 0.0342(4) 0.0300(4) -0.0036(3) 0.0182(3) -0.0051(4)
O2B 0.0476(14) 0.0394(12) 0.0292(10) -0.0062(9) 0.0123(10) -0.0081(11)
C3B 0.044(2) 0.065(2) 0.0314(15) -0.0033(15) 0.0062(14) -0.0008(18)
C4B 0.037(2) 0.102(4) 0.044(2) -0.006(2) 0.0195(17) 0.005(2)
C3B' 0.044(2) 0.065(2) 0.0314(15) -0.0033(15) 0.0062(14) -0.0008(18)
C4B' 0.0476(14) 0.0394(12) 0.0292(10) -0.0062(9) 0.0123(10) -0.0081(11)

loop_
_atom_type_symbol
_atom_type_description
_atom_type_scat_dispersion_real
_atom_type_scat_dispersion_imag
_atom_type_scat_source
C C 0.0033 0.0016 'International Tables Vol C Tables 4.2.6.8 and 6.1.1.4'
H H 0.0000 0.0000 'International Tables Vol C Tables 4.2.6.8 and 6.1.1.4'
N N 0.0061 0.0033 'International Tables Vol C Tables 4.2.6.8 and 6.1.1.4'
O O 0.0106 0.0060 'International Tables Vol C Tables 4.2.6.8 and 6.1.1.4'
S S 0.1246 0.1234 'International Tables Vol C Tables 4.2.6.8 and 6.1.1.4'

loop_
_geom_angle_atom_site_label_1
_geom_angle_atom_site_label_2
_geom_angle_atom_site_label_3
_geom_angle
_geom_angle_site_symmetry_1
_geom_angle_site_symmetry_3
_geom_angle_publ_flag
C2 C1 C9 119.6(2) . . ?
C2 C1 C11 119.8(2) . . ?
C9 C1 C11 120.7(2) . . ?
C1 C2 C7 120.8(2) . 5_565 ?
C8 C7 C2 120.5(2) . 5_565 ?
C7 C8 C9 119.9(2) . . ?
C7 C8 C14 119.8(2) . . ?
C9 C8 C14 120.2(2) . . ?
C1 C9 C8 120.8(2) . . ?
C1 C9 C9 119.6(3) . 5_565 ?
C8 C9 C9 119.6(3) . 5_565 ?
O12 C11 N13 119.4(2) . . ?
O12 C11 C1 124.4(2) . . ?
N13 C11 C1 116.3(2) . . ?
C11 N13 C14 125.8(2) . . ?
C11 N13 C26 117.4(2) . . ?
C14 N13 C26 116.69(19) . . ?
O15 C14 N13 119.7(2) . . ?
O15 C14 C8 124.1(2) . . ?
N13 C14 C8 116.2(2) . . ?
C26 N21 C22 121.4(2) . . ?
O22 C22 N23 122.2(2) . . ?
O22 C22 N21 122.4(2) . . ?
N23 C22 N21 115.3(2) . . ?
C22 N23 C24 126.0(2) . . ?
O24 C24 N23 119.3(2) . . ?
O24 C24 C25 125.5(2) . . ?
N23 C24 C25 115.3(2) . . ?
C26 C25 C24 118.3(2) . . ?
C25 C26 N21 123.3(2) . . ?
C25 C26 N13 123.4(2) . . ?
N21 C26 N13 113.3(2) . . ?
C34 N31 C32 114.4(2) . . ?
N33 C32 N31 117.40(16) . . ?
N33 C32 N31 117.40(16) . 2_655 ?
N31 C32 N31 125.2(3) . 2_655 ?
N36 C34 N35 117.3(2) . . ?
N36 C34 N31 117.1(2) . . ?
N35 C34 N31 125.6(2) . . ?
C34 N35 C34 114.6(3) 2_655 . ?
O2A S1A C4A 105.10(16) . . ?
O2A S1A C3A 105.44(14) . . ?
C4A S1A C3A 99.25(17) . . ?
O2B S1B C3B 106.49(16) . . ?
O2B S1B C4B 104.43(18) . . ?
C3B S1B C4B 97.0(2) . . ?

loop_
_geom_bond_atom_site_label_1
_geom_bond_atom_site_label_2
_geom_bond_distance
_geom_bond_site_symmetry_2
_geom_bond_publ_flag
C1 C2 1.374(3) . ?
C1 C9 1.404(3) . ?
C1 C11 1.475(4) . ?
C2 C7 1.404(4) 5_565 ?
C7 C8 1.366(4) . ?
C7 C2 1.404(4) 5_565 ?
C8 C9 1.406(3) . ?
C8 C14 1.481(4) . ?
C9 C9 1.412(5) 5_565 ?
C11 O12 1.204(3) . ?
C11 N13 1.392(3) . ?
N13 C14 1.400(3) . ?
N13 C26 1.436(3) . ?
C14 O15 1.210(3) . ?
N21 C26 1.354(3) . ?
N21 C22 1.367(3) . ?
C22 O22 1.218(3) . ?
C22 N23 1.366(3) . ?
N23 C24 1.367(3) . ?
C24 O24 1.240(3) . ?
C24 C25 1.445(3) . ?
C25 C26 1.329(4) . ?
N31 C34 1.348(3) . ?
N31 C32 1.349(3) . ?
C32 N33 1.336(5) . ?
C32 N31 1.349(3) 2_655 ?
C34 N36 1.336(3) . ?
C34 N35 1.340(3) . ?
N35 C34 1.340(3) 2_655 ?
S1A O2A 1.507(2) . ?
S1A C4A 1.777(3) . ?
S1A C3A 1.778(4) . ?
S1B O2B 1.481(2) . ?
S1B C3B 1.788(3) . ?
S1B C4B 1.797(4) . ?
S1B' O2B' 1.495(10) . ?

loop_
_geom_hbond_atom_site_label_D
_geom_hbond_atom_site_label_H
_geom_hbond_atom_site_label_A
_geom_hbond_distance_DH
_geom_hbond_distance_HA
_geom_hbond_distance_DA
_geom_hbond_angle_DHA
_geom_hbond_site_symmetry_A
N21 H21 O2A 0.88 1.90 2.754(4) 162.3 7
N23 H23 N31 0.88 2.01 2.886(3) 177.8 1_545
N33 H33A O24 0.88 2.12 2.995(3) 175.6 1_565
N33 H33B O24 0.88 2.12 2.995(3) 175.6 2_665
N36 H36A O24 0.88 2.05 2.925(4) 169.7 .
N36 H36B O22 0.88 1.96 2.845(3) 177.8 1_565

loop_
_geom_torsion_atom_site_label_1
_geom_torsion_atom_site_label_2
_geom_torsion_atom_site_label_3
_geom_torsion_atom_site_label_4
_geom_torsion
_geom_torsion_site_symmetry_1
_geom_torsion_site_symmetry_2
_geom_torsion_site_symmetry_3
_geom_torsion_site_symmetry_4
_geom_torsion_publ_flag
C9 C1 C2 C7 0.4(4) . . . 5_565 ?
C11 C1 C2 C7 -178.9(3) . . . 5_565 ?
C2 C7 C8 C9 -1.6(4) 5_565 . . . ?
C2 C7 C8 C14 178.4(3) 5_565 . . . ?
C2 C1 C9 C8 -179.4(2) . . . . ?
C11 C1 C9 C8 -0.1(4) . . . . ?
C2 C1 C9 C9 -0.4(4) . . . 5_565 ?
C11 C1 C9 C9 178.8(3) . . . 5_565 ?
C7 C8 C9 C1 -179.4(2) . . . . ?
C14 C8 C9 C1 0.6(4) . . . . ?
C7 C8 C9 C9 1.6(4) . . . 5_565 ?
C14 C8 C9 C9 -178.4(3) . . . 5_565 ?
C2 C1 C11 O12 -3.1(4) . . . . ?
C9 C1 C11 O12 177.6(3) . . . . ?
C2 C1 C11 N13 177.6(2) . . . . ?
C9 C1 C11 N13 -1.7(4) . . . . ?
O12 C11 N13 C14 -176.1(3) . . . . ?
C1 C11 N13 C14 3.3(4) . . . . ?
O12 C11 N13 C26 1.2(4) . . . . ?
C1 C11 N13 C26 -179.4(2) . . . . ?
C11 N13 C14 O15 176.2(2) . . . . ?
C26 N13 C14 O15 -1.1(4) . . . . ?
C11 N13 C14 C8 -2.9(4) . . . . ?
C26 N13 C14 C8 179.8(2) . . . . ?
C7 C8 C14 O15 1.8(4) . . . . ?
C9 C8 C14 O15 -178.2(3) . . . . ?
C7 C8 C14 N13 -179.2(2) . . . . ?
C9 C8 C14 N13 0.8(4) . . . . ?
C26 N21 C22 O22 -177.3(3) . . . . ?
C26 N21 C22 N23 4.2(3) . . . . ?
O22 C22 N23 C24 173.3(3) . . . . ?
N21 C22 N23 C24 -8.3(4) . . . . ?
C22 N23 C24 O24 -174.8(2) . . . . ?
C22 N23 C24 C25 6.7(4) . . . . ?
O24 C24 C25 C26 -179.4(2) . . . . ?
N23 C24 C25 C26 -1.1(3) . . . . ?
C24 C25 C26 N21 -2.4(4) . . . . ?
C24 C25 C26 N13 176.8(2) . . . . ?
C22 N21 C26 C25 0.8(4) . . . . ?
C22 N21 C26 N13 -178.5(2) . . . . ?
C11 N13 C26 C25 91.0(3) . . . . ?
C14 N13 C26 C25 -91.5(3) . . . . ?
C11 N13 C26 N21 -89.6(3) . . . . ?
C14 N13 C26 N21 87.9(3) . . . . ?
C34 N31 C32 N33 179.64(15) . . . . ?
C34 N31 C32 N31 -0.36(15) . . . 2_655 ?
C32 N31 C34 N36 -177.82(19) . . . . ?
C32 N31 C34 N35 0.8(3) . . . . ?
N36 C34 N35 C34 178.2(3) . . . 2_655 ?
N31 C34 N35 C34 -0.43(17) . . . 2_655 ?
